data_4065210
loop_
_publ_author_name
'Berenguer, Jes\'us R.'
'D\'iez, \'Alvaro'
'Lalinde, Elena'
'Moreno, M. Teresa'
'Ruiz, Santiago'
'S\'anchez, Sergio'

_publ_section_title
;
 Luminescent Cycloplatinated Complexes Containing Poly(pyrazolyl)-borate
 and -methane Ligands
;
_journal_issue 21
_journal_name_full Organometallics
_journal_page_first 5776
_journal_paper_doi 10.1021/om200624v
_journal_volume 30
_journal_year 2011
_chemical_compound_source 'synthesis as described'
_chemical_formula_moiety 'C21 H18 F6 N7 P1 Pt1'
_chemical_formula_sum 'C21 H18 F6 N7 P Pt'
_chemical_formula_weight 708.48
_chemical_name_common sr65
_chemical_name_systematic
;
 ?
;
_space_group_IT_number 2
_symmetry_cell_setting triclinic
_symmetry_Int_Tables_number 2
_symmetry_space_group_name_Hall '-P 1'
_symmetry_space_group_name_H-M 'P -1'
_atom_sites_solution_hydrogens geom
_atom_sites_solution_primary direct
_atom_sites_solution_secondary difmap
_audit_conform_dict_location ftp://ftp.iucr.org/pub/cif_core.dic
_audit_conform_dict_name cif_core.dic
_audit_conform_dict_version 2.4
_audit_creation_date 2011-03-22T12:06:59-00:00
_audit_creation_method 'WinGX routine CIF_UPDATE'
_cell_angle_alpha 79.9730(10)
_cell_angle_beta 77.165(2)
_cell_angle_gamma 83.888(2)
_cell_formula_units_Z 2
_cell_length_a 7.9337(2)
_cell_length_b 9.9271(3)
_cell_length_c 14.9341(4)
_cell_measurement_reflns_used 4853
_cell_measurement_temperature 173(1)
_cell_measurement_theta_max 0
_cell_measurement_theta_min 0
_cell_measurement_wavelength 0.71073
_cell_volume 1126.47(5)
_computing_cell_refinement 'HKL Scalepack (Otwinowski & Minor 1997)'
_computing_data_collection 'Collect (Bruker AXS BV, 1997-2004)'
_computing_data_reduction 'HKL Denzo and Scalepack (Otwinowski & Minor 1997)'
_computing_molecular_graphics 'Ortep-3 for Windows (Farrugia, 1997)'
_computing_publication_material 'WinGX publication routines (Farrugia, 1999)'
_computing_structure_refinement 'SHELXL-97 (Sheldrick, 2008)'
_computing_structure_solution 'SHELXS-86 (Sheldrick, 1986)'
_diffrn_ambient_temperature 173(1)
_diffrn_detector 'CCD plate'
_diffrn_detector_area_resol_mean 9
_diffrn_measured_fraction_theta_full 0.97
_diffrn_measured_fraction_theta_max 0.97
_diffrn_measurement_device '95mm CCD camera on \k-goniostat'
_diffrn_measurement_device_type KappaCCD
_diffrn_measurement_method 'CCD rotation images, thick slices'
_diffrn_orient_matrix_type 'by Bruker AXS Collect from scalepack cell'
_diffrn_orient_matrix_UB_11 -0.873845E-1
_diffrn_orient_matrix_UB_12 0.323896E-1
_diffrn_orient_matrix_UB_13 0.526187E-1
_diffrn_orient_matrix_UB_21 0.842813E-1
_diffrn_orient_matrix_UB_22 0.625495E-1
_diffrn_orient_matrix_UB_23 0.82936E-2
_diffrn_orient_matrix_UB_31 -0.45346E-1
_diffrn_orient_matrix_UB_32 0.745355E-1
_diffrn_orient_matrix_UB_33 -0.446697E-1
_diffrn_radiation_monochromator graphite
_diffrn_radiation_probe x-ray
_diffrn_radiation_type MoK\a
_diffrn_radiation_wavelength 0.71073
_diffrn_reflns_av_unetI/netI 0.0305
_diffrn_reflns_limit_h_max 10
_diffrn_reflns_limit_h_min 0
_diffrn_reflns_limit_k_max 13
_diffrn_reflns_limit_k_min -12
_diffrn_reflns_limit_l_max 19
_diffrn_reflns_limit_l_min -18
_diffrn_reflns_number 5352
_diffrn_reflns_theta_full 28.15
_diffrn_reflns_theta_max 28.15
_diffrn_reflns_theta_min 3.25
_diffrn_source 'Enraf Nonius FR590'
_exptl_absorpt_coefficient_mu 6.376
_exptl_absorpt_correction_T_max 0.4507
_exptl_absorpt_correction_T_min 0.163
_exptl_absorpt_correction_type multi-scan
_exptl_absorpt_process_details
;
 SCALEPACK (Otwinosky & Minor, 1997)
;
_exptl_crystal_colour Yellow
_exptl_crystal_density_diffrn 2.089
_exptl_crystal_density_method 'not measured'
_exptl_crystal_description Block
_exptl_crystal_F_000 680
_exptl_crystal_size_max 0.45
_exptl_crystal_size_mid 0.25
_exptl_crystal_size_min 0.125
_refine_diff_density_max 0.804
_refine_diff_density_min -0.907
_refine_diff_density_rms 0.124
_refine_ls_extinction_method none
_refine_ls_goodness_of_fit_ref 1.047
_refine_ls_hydrogen_treatment constr
_refine_ls_matrix_type full
_refine_ls_number_parameters 325
_refine_ls_number_reflns 5352
_refine_ls_number_restraints 0
_refine_ls_restrained_S_all 1.047
_refine_ls_R_factor_all 0.0281
_refine_ls_R_factor_gt 0.0237
_refine_ls_shift/su_max 0.001
_refine_ls_shift/su_mean 0
_refine_ls_structure_factor_coef Fsqd
_refine_ls_weighting_details 'calc w=1/[\s^2^(Fo^2^)+(0.0232P)^2^+1.7476P] where P=(Fo^2^+2Fc^2^)/3'
_refine_ls_weighting_scheme calc
_refine_ls_wR_factor_gt 0.0514
_refine_ls_wR_factor_ref 0.053
_reflns_number_gt 4965
_reflns_number_total 5352
_reflns_threshold_expression >2\s(I)
_cod_data_source_file om200624v_si_001.cif
_cod_data_source_block 8
_cod_database_code 4065210

loop_
_symmetry_equiv_pos_as_xyz
'x, y, z'
'-x, -y, -z'

loop_
_atom_site_label
_atom_site_type_symbol
_atom_site_fract_x
_atom_site_fract_y
_atom_site_fract_z
_atom_site_U_iso_or_equiv
_atom_site_adp_type
_atom_site_occupancy
_atom_site_symmetry_multiplicity
_atom_site_calc_flag
_atom_site_refinement_flags
Pt1 Pt -0.016306(15) 0.362732(12) 0.262790(8) 0.01567(4) Uani 1 1 d .
C1 C -0.1452(4) 0.2724(3) 0.3847(2) 0.0189(6) Uani 1 1 d .
C2 C -0.1717(5) 0.1341(4) 0.4143(2) 0.0253(7) Uani 1 1 d .
H2 H -0.1134 0.0694 0.3781 0.03 Uiso 1 1 calc R
C3 C -0.2854(5) 0.0915(4) 0.4981(3) 0.0315(8) Uani 1 1 d .
H3 H -0.3016 -0.0014 0.5171 0.038 Uiso 1 1 calc R
C4 C -0.3738(5) 0.1855(4) 0.5529(3) 0.0344(9) Uani 1 1 d .
H4 H -0.4545 0.1568 0.6065 0.041 Uiso 1 1 calc R
C5 C -0.3417(5) 0.3229(4) 0.5276(2) 0.0295(8) Uani 1 1 d .
H5 H -0.3972 0.3864 0.5655 0.035 Uiso 1 1 calc R
C6 C -0.2255(4) 0.3651(4) 0.4450(2) 0.0222(7) Uani 1 1 d .
C7 C -0.1643(4) 0.5033(4) 0.4179(2) 0.0230(7) Uani 1 1 d .
C8 C -0.1981(5) 0.6073(4) 0.4721(3) 0.0321(9) Uani 1 1 d .
H8 H -0.2777 0.5965 0.5284 0.038 Uiso 1 1 calc R
C9 C -0.1136(5) 0.7270(4) 0.4422(3) 0.0359(9) Uani 1 1 d .
H9 H -0.136 0.7967 0.4785 0.043 Uiso 1 1 calc R
C10 C 0.0041(5) 0.7425(4) 0.3585(3) 0.0346(9) Uani 1 1 d .
H10 H 0.0625 0.8221 0.3379 0.042 Uiso 1 1 calc R
C11 C 0.0336(5) 0.6377(4) 0.3058(3) 0.0274(8) Uani 1 1 d .
H11 H 0.1136 0.6474 0.2496 0.033 Uiso 1 1 calc R
C12 C -0.0949(5) 0.1056(3) 0.1922(2) 0.0223(7) Uani 1 1 d .
H12 H -0.2074 0.0999 0.227 0.027 Uiso 1 1 calc R
C13 C -0.0159(5) 0.0190(3) 0.1290(2) 0.0250(7) Uani 1 1 d .
H13 H -0.0638 -0.0535 0.114 0.03 Uiso 1 1 calc R
C14 C 0.1470(5) 0.0625(3) 0.0931(2) 0.0211(7) Uani 1 1 d .
H14 H 0.2312 0.0254 0.0483 0.025 Uiso 1 1 calc R
C15 C 0.0784(5) 0.5890(3) 0.0841(2) 0.0240(7) Uani 1 1 d .
H15 H -0.0039 0.6569 0.1049 0.029 Uiso 1 1 calc R
C16 C 0.1914(5) 0.6020(4) -0.0030(2) 0.0262(8) Uani 1 1 d .
H16 H 0.1991 0.6782 -0.0494 0.031 Uiso 1 1 calc R
C17 C 0.2879(5) 0.4802(3) -0.0058(2) 0.0220(7) Uani 1 1 d .
H17 H 0.3751 0.4569 -0.0547 0.026 Uiso 1 1 calc R
C18 C 0.2997(4) 0.2630(3) 0.1096(2) 0.0166(6) Uani 1 1 d .
H18 H 0.3909 0.231 0.0605 0.02 Uiso 1 1 calc R
C19 C 0.5093(5) 0.3581(3) 0.2691(2) 0.0250(7) Uani 1 1 d .
H19 H 0.5717 0.4179 0.2882 0.03 Uiso 1 1 calc R
C20 C 0.4583(5) 0.2326(3) 0.3214(2) 0.0235(7) Uani 1 1 d .
H20 H 0.4795 0.1945 0.3796 0.028 Uiso 1 1 calc R
C21 C 0.3706(4) 0.1777(3) 0.2687(2) 0.0207(7) Uani 1 1 d .
H21 H 0.3196 0.0944 0.2841 0.025 Uiso 1 1 calc R
P1 P 0.46250(12) 0.17162(9) 0.83502(6) 0.02097(18) Uani 1 1 d .
F1 F 0.4558(3) 0.0212(2) 0.89597(15) 0.0359(5) Uani 1 1 d .
F2 F 0.3666(3) 0.1204(2) 0.76542(15) 0.0348(5) Uani 1 1 d .
F3 F 0.2773(3) 0.2151(2) 0.89716(16) 0.0343(5) Uani 1 1 d .
F4 F 0.4682(3) 0.3199(2) 0.77533(19) 0.0477(7) Uani 1 1 d .
F5 F 0.5568(3) 0.2200(3) 0.90727(17) 0.0445(6) Uani 1 1 d .
F6 F 0.6475(3) 0.1269(2) 0.77517(14) 0.0308(5) Uani 1 1 d .
N1 N -0.0505(4) 0.5219(3) 0.3338(2) 0.0213(6) Uani 1 1 d .
N4 N 0.0120(3) 0.1972(3) 0.19620(18) 0.0164(5) Uani 1 1 d .
N5 N 0.1626(3) 0.1692(3) 0.13488(18) 0.0161(5) Uani 1 1 d .
N2 N 0.1051(4) 0.4662(3) 0.13278(18) 0.0191(6) Uani 1 1 d .
N3 N 0.2322(3) 0.3996(3) 0.07617(18) 0.0174(5) Uani 1 1 d .
N6 N 0.3728(3) 0.2688(3) 0.18985(18) 0.0162(5) Uani 1 1 d .
N7 N 0.4577(4) 0.3816(3) 0.1886(2) 0.0242(6) Uani 1 1 d .

loop_
_atom_site_aniso_label
_atom_site_aniso_U_11
_atom_site_aniso_U_22
_atom_site_aniso_U_33
_atom_site_aniso_U_23
_atom_site_aniso_U_13
_atom_site_aniso_U_12
Pt1 0.01490(7) 0.01814(6) 0.01281(6) -0.00403(4) 0.00079(4) -0.00111(4)
C1 0.0162(16) 0.0283(16) 0.0101(14) -0.0005(12) 0.0000(12) -0.0016(13)
C2 0.0267(19) 0.0296(18) 0.0167(16) 0.0000(13) -0.0025(14) 0.0001(14)
C3 0.030(2) 0.036(2) 0.0229(18) 0.0064(15) -0.0014(15) -0.0026(16)
C4 0.029(2) 0.052(2) 0.0170(17) 0.0016(16) 0.0019(15) -0.0076(18)
C5 0.0258(19) 0.045(2) 0.0165(17) -0.0108(15) 0.0010(14) 0.0011(16)
C6 0.0174(17) 0.0323(18) 0.0159(16) -0.0071(13) -0.0007(13) 0.0020(14)
C7 0.0161(17) 0.0349(18) 0.0199(16) -0.0122(14) -0.0044(13) 0.0047(14)
C8 0.025(2) 0.043(2) 0.029(2) -0.0185(17) -0.0012(16) 0.0076(16)
C9 0.035(2) 0.034(2) 0.045(2) -0.0281(18) -0.0110(19) 0.0085(17)
C10 0.033(2) 0.031(2) 0.044(2) -0.0142(17) -0.0097(18) -0.0037(16)
C11 0.0233(18) 0.0278(18) 0.033(2) -0.0095(15) -0.0050(15) -0.0020(14)
C12 0.0202(17) 0.0233(16) 0.0228(17) -0.0049(13) -0.0001(13) -0.0063(13)
C13 0.0284(19) 0.0224(16) 0.0263(18) -0.0046(14) -0.0070(15) -0.0073(14)
C14 0.0232(17) 0.0206(15) 0.0194(16) -0.0058(13) -0.0018(13) -0.0030(13)
C15 0.0245(18) 0.0197(16) 0.0296(19) -0.0030(14) -0.0104(15) -0.0018(13)
C16 0.033(2) 0.0232(17) 0.0231(18) 0.0059(14) -0.0121(15) -0.0082(15)
C17 0.0283(19) 0.0259(17) 0.0128(15) 0.0011(12) -0.0044(13) -0.0119(14)
C18 0.0157(15) 0.0189(14) 0.0135(14) -0.0027(11) 0.0014(12) -0.0023(12)
C19 0.0244(19) 0.0283(18) 0.0239(18) -0.0031(14) -0.0070(15) -0.0063(15)
C20 0.0257(18) 0.0254(17) 0.0188(16) 0.0001(13) -0.0066(14) -0.0001(14)
C21 0.0262(18) 0.0172(15) 0.0167(15) 0.0018(12) -0.0030(13) -0.0033(13)
P1 0.0221(4) 0.0205(4) 0.0189(4) -0.0059(3) 0.0009(3) -0.0021(3)
F1 0.0384(13) 0.0284(11) 0.0305(12) 0.0054(9) 0.0046(10) 0.0031(10)
F2 0.0324(13) 0.0487(13) 0.0259(11) -0.0120(10) -0.0019(9) -0.0131(10)
F3 0.0253(11) 0.0380(12) 0.0373(13) -0.0155(10) 0.0025(10) 0.0046(9)
F4 0.0546(17) 0.0225(11) 0.0572(17) 0.0058(11) -0.0009(13) -0.0053(10)
F5 0.0338(13) 0.0670(17) 0.0422(14) -0.0324(13) -0.0082(11) -0.0064(12)
F6 0.0249(11) 0.0385(12) 0.0263(11) -0.0125(9) 0.0064(9) -0.0032(9)
N1 0.0180(14) 0.0251(14) 0.0222(14) -0.0099(11) -0.0046(11) 0.0028(11)
N4 0.0164(13) 0.0188(12) 0.0125(12) -0.0054(10) 0.0024(10) -0.0019(10)
N5 0.0162(13) 0.0179(12) 0.0130(12) -0.0049(10) 0.0022(10) -0.0030(10)
N2 0.0197(14) 0.0198(13) 0.0154(13) -0.0022(10) 0.0005(11) -0.0010(11)
N3 0.0185(14) 0.0180(13) 0.0141(13) -0.0014(10) -0.0010(10) -0.0016(10)
N6 0.0181(14) 0.0144(12) 0.0149(13) -0.0017(10) -0.0007(10) -0.0027(10)
N7 0.0265(16) 0.0251(14) 0.0228(15) -0.0002(12) -0.0075(12) -0.0108(12)

loop_
_atom_type_symbol
_atom_type_description
_atom_type_scat_dispersion_real
_atom_type_scat_dispersion_imag
_atom_type_scat_source
C C 0.0033 0.0016 'International Tables Vol C Tables 4.2.6.8 and 6.1.1.4'
H H 0 0 'International Tables Vol C Tables 4.2.6.8 and 6.1.1.4'
F F 0.0171 0.0103 'International Tables Vol C Tables 4.2.6.8 and 6.1.1.4'
N N 0.0061 0.0033 'International Tables Vol C Tables 4.2.6.8 and 6.1.1.4'
P P 0.1023 0.0942 'International Tables Vol C Tables 4.2.6.8 and 6.1.1.4'
Pt Pt -1.7033 8.3905 'International Tables Vol C Tables 4.2.6.8 and 6.1.1.4'

loop_
_geom_angle_atom_site_label_1
_geom_angle_atom_site_label_2
_geom_angle_atom_site_label_3
_geom_angle
C1 Pt1 N1 80.98(13)
C1 Pt1 N4 96.50(12)
N1 Pt1 N4 177.47(10)
C1 Pt1 N2 176.27(12)
N1 Pt1 N2 97.65(11)
N4 Pt1 N2 84.86(10)
C2 C1 C6 117.8(3)
C2 C1 Pt1 128.7(3)
C6 C1 Pt1 113.5(2)
C1 C2 C3 120.5(3)
C1 C2 H2 119.8
C3 C2 H2 119.8
C4 C3 C2 120.8(4)
C4 C3 H3 119.6
C2 C3 H3 119.6
C3 C4 C5 119.7(3)
C3 C4 H4 120.1
C5 C4 H4 120.1
C4 C5 C6 119.4(3)
C4 C5 H5 120.3
C6 C5 H5 120.3
C5 C6 C1 121.5(3)
C5 C6 C7 123.9(3)
C1 C6 C7 114.4(3)
N1 C7 C8 119.5(3)
N1 C7 C6 113.9(3)
C8 C7 C6 126.4(3)
C9 C8 C7 120.0(4)
C9 C8 H8 120
C7 C8 H8 120
C10 C9 C8 119.7(3)
C10 C9 H9 120.2
C8 C9 H9 120.2
C9 C10 C11 118.9(4)
C9 C10 H10 120.6
C11 C10 H10 120.6
N1 C11 C10 121.6(4)
N1 C11 H11 119.2
C10 C11 H11 119.2
N4 C12 C13 110.8(3)
N4 C12 H12 124.6
C13 C12 H12 124.6
C14 C13 C12 105.8(3)
C14 C13 H13 127.1
C12 C13 H13 127.1
N5 C14 C13 107.2(3)
N5 C14 H14 126.4
C13 C14 H14 126.4
N2 C15 C16 110.5(3)
N2 C15 H15 124.8
C16 C15 H15 124.8
C17 C16 C15 106.0(3)
C17 C16 H16 127
C15 C16 H16 127
N3 C17 C16 106.7(3)
N3 C17 H17 126.6
C16 C17 H17 126.6
N5 C18 N3 110.2(3)
N5 C18 N6 110.2(2)
N3 C18 N6 108.8(2)
N5 C18 H18 109.2
N3 C18 H18 109.2
N6 C18 H18 109.2
N7 C19 C20 111.8(3)
N7 C19 H19 124.1
C20 C19 H19 124.1
C21 C20 C19 105.4(3)
C21 C20 H20 127.3
C19 C20 H20 127.3
N6 C21 C20 106.3(3)
N6 C21 H21 126.8
C20 C21 H21 126.8
F4 P1 F2 90.57(14)
F4 P1 F6 90.49(13)
F2 P1 F6 90.78(12)
F4 P1 F5 90.83(15)
F2 P1 F5 178.45(14)
F6 P1 F5 89.87(13)
F4 P1 F1 179.71(15)
F2 P1 F1 89.44(13)
F6 P1 F1 89.81(12)
F5 P1 F1 89.15(14)
F4 P1 F3 90.36(13)
F2 P1 F3 89.97(13)
F6 P1 F3 178.86(14)
F5 P1 F3 89.36(13)
F1 P1 F3 89.35(12)
C11 N1 C7 120.2(3)
C11 N1 Pt1 124.9(2)
C7 N1 Pt1 114.9(2)
C12 N4 N5 105.7(3)
C12 N4 Pt1 133.4(2)
N5 N4 Pt1 120.70(19)
C14 N5 N4 110.5(3)
C14 N5 C18 127.6(3)
N4 N5 C18 120.9(2)
C15 N2 N3 105.4(3)
C15 N2 Pt1 134.3(2)
N3 N2 Pt1 120.06(19)
C17 N3 N2 111.5(3)
C17 N3 C18 128.3(3)
N2 N3 C18 120.0(2)
C21 N6 N7 112.5(3)
C21 N6 C18 129.9(3)
N7 N6 C18 117.6(2)
C19 N7 N6 104.0(3)

loop_
_geom_bond_atom_site_label_1
_geom_bond_atom_site_label_2
_geom_bond_distance
Pt1 C1 1.991(3)
Pt1 N1 2.015(3)
Pt1 N4 2.032(3)
Pt1 N2 2.107(3)
C1 C2 1.390(5)
C1 C6 1.405(5)
C2 C3 1.397(5)
C2 H2 0.93
C3 C4 1.380(6)
C3 H3 0.93
C4 C5 1.385(6)
C4 H4 0.93
C5 C6 1.395(5)
C5 H5 0.93
C6 C7 1.464(5)
C7 N1 1.371(4)
C7 C8 1.388(5)
C8 C9 1.383(6)
C8 H8 0.93
C9 C10 1.380(6)
C9 H9 0.93
C10 C11 1.381(5)
C10 H10 0.93
C11 N1 1.347(4)
C11 H11 0.93
C12 N4 1.325(4)
C12 C13 1.388(5)
C12 H12 0.93
C13 C14 1.369(5)
C13 H13 0.93
C14 N5 1.348(4)
C14 H14 0.93
C15 N2 1.329(4)
C15 C16 1.400(5)
C15 H15 0.93
C16 C17 1.363(5)
C16 H16 0.93
C17 N3 1.352(4)
C17 H17 0.93
C18 N5 1.450(4)
C18 N3 1.450(4)
C18 N6 1.454(4)
C18 H18 0.98
C19 N7 1.329(4)
C19 C20 1.398(5)
C19 H19 0.93
C20 C21 1.369(5)
C20 H20 0.93
C21 N6 1.352(4)
C21 H21 0.93
P1 F4 1.582(2)
P1 F2 1.592(2)
P1 F6 1.602(2)
P1 F5 1.603(2)
P1 F1 1.607(2)
P1 F3 1.614(2)
N4 N5 1.370(3)
N2 N3 1.358(4)
N6 N7 1.362(4)
